data_7045672
loop_
_publ_author_name
'Brugos, Javier'
'Cabeza, Javier A.'
'Garc\'ia-\'Alvarez, Pablo'
'P\'erez-Carre\~no, Enrique'
'Polo, Diego'

_publ_section_title
;
 Synthesis and some coordination chemistry of the PSnP pincer-type
 stannylene
 Sn(NCH<sub>2</sub>P<sup>t</sup>Bu<sub>2</sub>)<sub>2</sub>C<sub>6</sub>H<sub>4</sub>,
 attempts to prepare the PSiP analogue, and the effect of the E atom on
 the molecular structures of
 E(NCH<sub>2</sub>P<sup>t</sup>Bu<sub>2</sub>)<sub>2</sub>C<sub>6</sub>H<sub>4</sub>
 (E = C, Si, Ge, Sn).
;
_journal_issue 13
_journal_name_full 'Dalton transactions (Cambridge, England : 2003)'
_journal_page_first 4534
_journal_page_last 4544
_journal_paper_doi 10.1039/c7dt04561a
_journal_volume 47
_journal_year 2018
_chemical_formula_moiety 'C24 H44 N2 P2 Sn, C7 H8'
_chemical_formula_sum 'C31 H52 N2 P2 Sn'
_chemical_formula_weight 633.37
_space_group_crystal_system orthorhombic
_space_group_IT_number 61
_space_group_name_Hall '-P 2ac 2ab'
_space_group_name_H-M_alt 'P b c a'
_symmetry_space_group_name_Hall '-P 2ac 2ab'
_symmetry_space_group_name_H-M 'P b c a'
_atom_sites_solution_hydrogens geom
_audit_creation_method SHELXL-2014
_audit_update_record
;
2017-11-29 deposited with the CCDC.
2018-02-19 downloaded from the CCDC.
;
_cell_angle_alpha 90
_cell_angle_beta 90
_cell_angle_gamma 90
_cell_formula_units_Z 8
_cell_length_a 23.5126(3)
_cell_length_b 11.83470(10)
_cell_length_c 23.8529(3)
_cell_measurement_reflns_used 12877
_cell_measurement_temperature 150(2)
_cell_measurement_theta_max 69.6500
_cell_measurement_theta_min 3.7030
_cell_volume 6637.42(13)
_computing_cell_refinement 'CrysAlisPro 1.171.38.46 (Rigaku OD, 2015)'
_computing_data_collection 'CrysAlisPro 1.171.38.46 (Rigaku OD, 2015)'
_computing_data_reduction 'CrysAlisPro 1.171.38.46 (Rigaku OD, 2015)'
_computing_molecular_graphics 'MERCURY (Cambridge Crystallographic Data Centre: Cambridge, UK, 2016)'
_computing_publication_material 'SHELXL-2014 (Sheldrick, 2014)'
_computing_structure_refinement 'SHELXL-2014 (Sheldrick, 2014)'
_computing_structure_solution 'SIR-97 (Giacovazzo, 1999)'
_diffrn_ambient_temperature 150(2)
_diffrn_measured_fraction_theta_full 0.980
_diffrn_measured_fraction_theta_max 0.983
_diffrn_measurement_device_type 'Nova (Cu) X-ray Source'
_diffrn_radiation_type CuK\a
_diffrn_radiation_wavelength 1.5418
_diffrn_reflns_av_R_equivalents 0.0313
_diffrn_reflns_av_unetI/netI 0.0251
_diffrn_reflns_Laue_measured_fraction_full 0.980
_diffrn_reflns_Laue_measured_fraction_max 0.983
_diffrn_reflns_limit_h_max 25
_diffrn_reflns_limit_h_min -28
_diffrn_reflns_limit_k_max 14
_diffrn_reflns_limit_k_min -13
_diffrn_reflns_limit_l_max 28
_diffrn_reflns_limit_l_min -17
_diffrn_reflns_number 20205
_diffrn_reflns_point_group_measured_fraction_full 0.980
_diffrn_reflns_point_group_measured_fraction_max 0.983
_diffrn_reflns_theta_full 70.000
_diffrn_reflns_theta_max 69.817
_diffrn_reflns_theta_min 3.706
_diffrn_source 'micro-focus sealed X-ray tube'
_exptl_absorpt_coefficient_mu 7.175
_exptl_absorpt_correction_T_max 1.00000
_exptl_absorpt_correction_T_min 0.49052
_exptl_absorpt_correction_type multi-scan
_exptl_absorpt_process_details
;
CrysAlisPro 1.171.38.46 (Rigaku Oxford Diffraction, 2015)
Empirical absorption correction using spherical harmonics,
 implemented in SCALE3 ABSPACK scaling algorithm.
;
_exptl_crystal_colour yellow
_exptl_crystal_density_diffrn 1.268
_exptl_crystal_description fragment
_exptl_crystal_F_000 2656
_exptl_crystal_size_max 0.39
_exptl_crystal_size_mid 0.29
_exptl_crystal_size_min 0.20
_refine_diff_density_max 0.547
_refine_diff_density_min -1.589
_refine_diff_density_rms 0.067
_refine_ls_extinction_method none
_refine_ls_goodness_of_fit_ref 1.023
_refine_ls_hydrogen_treatment constr
_refine_ls_matrix_type full
_refine_ls_number_parameters 338
_refine_ls_number_reflns 6173
_refine_ls_number_restraints 0
_refine_ls_restrained_S_all 1.023
_refine_ls_R_factor_all 0.0342
_refine_ls_R_factor_gt 0.0315
_refine_ls_shift/su_max 0.001
_refine_ls_shift/su_mean 0.000
_refine_ls_structure_factor_coef Fsqd
_refine_ls_weighting_details 'w=1/[\s^2^(Fo^2^)+(0.0460P)^2^+3.9166P] where P=(Fo^2^+2Fc^2^)/3'
_refine_ls_weighting_scheme calc
_refine_ls_wR_factor_gt 0.0816
_refine_ls_wR_factor_ref 0.0841
_reflns_Friedel_coverage 0.000
_reflns_number_gt 5683
_reflns_number_total 6173
_reflns_threshold_expression 'I > 2\s(I)'
_cod_data_source_file c7dt04561a2.cif
_cod_data_source_block 1
_cod_depositor_comments 'Adding full bibliography for 7045672--7045673.cif.'
_cod_database_code 7045672
_shelx_space_group_comment
;
The symmetry employed for this shelxl refinement is uniquely defined
by the following loop, which should always be used as a source of
symmetry information in preference to the above space-group names.
They are only intended as comments.
;
_shelxl_version_number 2014-3

loop_
_space_group_symop_operation_xyz
'x, y, z'
'-x+1/2, -y, z+1/2'
'x+1/2, -y+1/2, -z'
'-x, y+1/2, -z+1/2'
'-x, -y, -z'
'x-1/2, y, -z-1/2'
'-x-1/2, y-1/2, z'
'x, -y-1/2, z-1/2'

loop_
_atom_site_label
_atom_site_type_symbol
_atom_site_fract_x
_atom_site_fract_y
_atom_site_fract_z
_atom_site_U_iso_or_equiv
_atom_site_adp_type
_atom_site_occupancy
_atom_site_site_symmetry_order
_atom_site_calc_flag
_atom_site_refinement_flags_posn
_atom_site_refinement_flags_adp
P2 P 0.30611(2) 0.66203(5) -0.41347(2) 0.02410(12) Uani 1 1 d . .
P1 P 0.45609(2) 1.11375(4) -0.35180(2) 0.02201(12) Uani 1 1 d . .
N2 N 0.41841(7) 0.71714(14) -0.40421(7) 0.0243(4) Uani 1 1 d . .
N1 N 0.47790(8) 0.89350(15) -0.37508(7) 0.0228(4) Uani 1 1 d . .
C20 C 0.27490(10) 0.5994(2) -0.47922(9) 0.0318(5) Uani 1 1 d . .
C10 C 0.50918(9) 0.79975(18) -0.39036(8) 0.0213(4) Uani 1 1 d . .
C16 C 0.38245(10) 0.62260(18) -0.42110(10) 0.0277(5) Uani 1 1 d . .
H16A H 0.3909 0.5560 -0.3974 0.033 Uiso 1 1 calc R U
H16B H 0.3905 0.6024 -0.4606 0.033 Uiso 1 1 calc R U
C4 C 0.47600(10) 1.20927(19) -0.41155(9) 0.0300(5) Uani 1 1 d . .
C11 C 0.56852(9) 0.79372(19) -0.39261(8) 0.0257(4) Uani 1 1 d . .
H11 H 0.5906 0.8572 -0.3818 0.031 Uiso 1 1 calc R U
C22 C 0.28465(12) 0.4513(2) -0.35318(10) 0.0371(5) Uani 1 1 d . .
H22A H 0.3218 0.4259 -0.3670 0.056 Uiso 1 1 calc R U
H22B H 0.2548 0.4266 -0.3792 0.056 Uiso 1 1 calc R U
H22C H 0.2776 0.4188 -0.3160 0.056 Uiso 1 1 calc R U
C3 C 0.46859(17) 1.1358(3) -0.46400(10) 0.0538(8) Uani 1 1 d . .
H3A H 0.4300 1.1045 -0.4647 0.081 Uiso 1 1 calc R U
H3B H 0.4963 1.0740 -0.4633 0.081 Uiso 1 1 calc R U
H3C H 0.4747 1.1821 -0.4976 0.081 Uiso 1 1 calc R U
C24 C 0.28423(10) 0.58062(19) -0.34908(9) 0.0285(5) Uani 1 1 d . .
C8 C 0.47409(11) 1.1763(2) -0.28145(9) 0.0350(5) Uani 1 1 d . .
C23 C 0.32599(13) 0.6169(2) -0.30290(10) 0.0432(6) Uani 1 1 d . .
H23A H 0.3144 0.5834 -0.2671 0.065 Uiso 1 1 calc R U
H23B H 0.3259 0.6994 -0.2996 0.065 Uiso 1 1 calc R U
H23C H 0.3644 0.5909 -0.3125 0.065 Uiso 1 1 calc R U
C1 C 0.43177(14) 1.3037(2) -0.41514(13) 0.0511(7) Uani 1 1 d . .
H1A H 0.4383 1.3581 -0.3849 0.077 Uiso 1 1 calc R U
H1B H 0.3936 1.2714 -0.4115 0.077 Uiso 1 1 calc R U
H1C H 0.4351 1.3420 -0.4514 0.077 Uiso 1 1 calc R U
C12 C 0.59540(10) 0.6960(2) -0.41051(9) 0.0319(5) Uani 1 1 d . .
H12 H 0.6357 0.6934 -0.4124 0.038 Uiso 1 1 calc R U
C26 C 0.21982(11) 1.0015(2) -0.15503(9) 0.0361(5) Uani 1 1 d . .
C5 C 0.43692(17) 1.2802(3) -0.27187(14) 0.0693(10) Uani 1 1 d . .
H5A H 0.4394 1.3032 -0.2325 0.104 Uiso 1 1 calc R U
H5B H 0.3973 1.2620 -0.2811 0.104 Uiso 1 1 calc R U
H5C H 0.4501 1.3421 -0.2959 0.104 Uiso 1 1 calc R U
C18 C 0.20995(12) 0.6106(3) -0.47674(12) 0.0490(7) Uani 1 1 d . .
H18A H 0.1938 0.5936 -0.5137 0.074 Uiso 1 1 calc R U
H18B H 0.1998 0.6879 -0.4659 0.074 Uiso 1 1 calc R U
H18C H 0.1948 0.5574 -0.4490 0.074 Uiso 1 1 calc R U
C29 C 0.31145(14) 0.8770(3) -0.19621(12) 0.0542(8) Uani 1 1 d . .
H29 H 0.3426 0.8346 -0.2104 0.065 Uiso 1 1 calc R U
C13 C 0.56386(10) 0.6021(2) -0.42574(10) 0.0320(5) Uani 1 1 d . .
H13 H 0.5827 0.5352 -0.4375 0.038 Uiso 1 1 calc R U
C15 C 0.47659(9) 0.70316(17) -0.40648(8) 0.0216(4) Uani 1 1 d . .
C25 C 0.17123(13) 1.0686(3) -0.13221(13) 0.0496(7) Uani 1 1 d . .
H25A H 0.1609 1.0398 -0.0951 0.074 Uiso 1 1 calc R U
H25B H 0.1385 1.0620 -0.1575 0.074 Uiso 1 1 calc R U
H25C H 0.1824 1.1482 -0.1291 0.074 Uiso 1 1 calc R U
C28 C 0.32053(12) 0.9799(3) -0.17159(11) 0.0514(7) Uani 1 1 d . .
H28 H 0.3581 1.0085 -0.1682 0.062 Uiso 1 1 calc R U
C6 C 0.53602(13) 1.2073(3) -0.27042(12) 0.0554(8) Uani 1 1 d . .
H6A H 0.5474 1.2687 -0.2956 0.083 Uiso 1 1 calc R U
H6B H 0.5602 1.1412 -0.2771 0.083 Uiso 1 1 calc R U
H6C H 0.5403 1.2320 -0.2314 0.083 Uiso 1 1 calc R U
C31 C 0.21141(13) 0.8962(2) -0.17977(11) 0.0424(6) Uani 1 1 d . .
H31 H 0.1740 0.8663 -0.1825 0.051 Uiso 1 1 calc R U
C30 C 0.25653(14) 0.8350(3) -0.20030(11) 0.0487(7) Uani 1 1 d . .
H30 H 0.2501 0.7636 -0.2174 0.058 Uiso 1 1 calc R U
C9 C 0.50827(9) 0.99649(18) -0.35892(9) 0.0257(4) Uani 1 1 d . .
H9A H 0.5369 1.0158 -0.3878 0.031 Uiso 1 1 calc R U
H9B H 0.5282 0.9845 -0.3229 0.031 Uiso 1 1 calc R U
C21 C 0.22461(12) 0.6207(2) -0.33143(11) 0.0392(6) Uani 1 1 d . .
H21A H 0.2143 0.5856 -0.2956 0.059 Uiso 1 1 calc R U
H21B H 0.1969 0.5988 -0.3601 0.059 Uiso 1 1 calc R U
H21C H 0.2246 0.7031 -0.3273 0.059 Uiso 1 1 calc R U
C17 C 0.29629(13) 0.6767(2) -0.52668(10) 0.0444(6) Uani 1 1 d . .
H17A H 0.3378 0.6710 -0.5295 0.067 Uiso 1 1 calc R U
H17B H 0.2857 0.7551 -0.5185 0.067 Uiso 1 1 calc R U
H17C H 0.2790 0.6534 -0.5622 0.067 Uiso 1 1 calc R U
C2 C 0.53571(12) 1.2608(3) -0.41135(13) 0.0509(7) Uani 1 1 d . .
H2A H 0.5423 1.3003 -0.4469 0.076 Uiso 1 1 calc R U
H2B H 0.5640 1.2007 -0.4068 0.076 Uiso 1 1 calc R U
H2C H 0.5390 1.3145 -0.3802 0.076 Uiso 1 1 calc R U
C14 C 0.50492(10) 0.60540(19) -0.42384(9) 0.0275(5) Uani 1 1 d . .
H14 H 0.4836 0.5406 -0.4344 0.033 Uiso 1 1 calc R U
C27 C 0.27527(11) 1.0420(2) -0.15178(10) 0.0404(6) Uani 1 1 d . .
H27 H 0.2820 1.1141 -0.1355 0.048 Uiso 1 1 calc R U
C19 C 0.29107(13) 0.4772(2) -0.49277(10) 0.0411(6) Uani 1 1 d . .
H19A H 0.2783 0.4584 -0.5308 0.062 Uiso 1 1 calc R U
H19B H 0.2728 0.4263 -0.4658 0.062 Uiso 1 1 calc R U
H19C H 0.3324 0.4685 -0.4904 0.062 Uiso 1 1 calc R U
C7 C 0.45608(19) 1.0844(3) -0.23994(12) 0.0714(11) Uani 1 1 d . .
H7A H 0.4601 1.1128 -0.2016 0.107 Uiso 1 1 calc R U
H7B H 0.4803 1.0177 -0.2449 0.107 Uiso 1 1 calc R U
H7C H 0.4163 1.0638 -0.2468 0.107 Uiso 1 1 calc R U
Sn1 Sn 0.38955(2) 0.87645(2) -0.37852(2) 0.03550(8) Uani 1 1 d . .

loop_
_atom_site_aniso_label
_atom_site_aniso_U_11
_atom_site_aniso_U_22
_atom_site_aniso_U_33
_atom_site_aniso_U_23
_atom_site_aniso_U_13
_atom_site_aniso_U_12
P2 0.0235(3) 0.0199(3) 0.0288(3) -0.0036(2) 0.0027(2) -0.0030(2)
P1 0.0242(3) 0.0189(3) 0.0230(2) -0.00248(19) -0.00054(19) -0.0023(2)
N2 0.0227(8) 0.0167(8) 0.0336(9) -0.0031(7) 0.0023(7) 0.0001(7)
N1 0.0201(9) 0.0191(9) 0.0291(9) -0.0004(7) -0.0002(7) -0.0010(7)
C20 0.0341(12) 0.0329(12) 0.0285(10) -0.0023(10) -0.0002(9) -0.0036(10)
C10 0.0244(10) 0.0206(10) 0.0189(8) 0.0034(8) -0.0009(7) 0.0014(8)
C16 0.0240(11) 0.0195(11) 0.0396(12) -0.0057(9) 0.0044(9) -0.0028(8)
C4 0.0392(12) 0.0242(11) 0.0265(10) 0.0044(9) -0.0001(9) 0.0020(10)
C11 0.0244(10) 0.0264(11) 0.0263(9) 0.0033(9) -0.0044(8) 0.0002(9)
C22 0.0461(14) 0.0272(12) 0.0380(12) 0.0018(10) 0.0072(11) -0.0049(11)
C3 0.090(2) 0.0490(16) 0.0225(11) 0.0017(11) -0.0027(13) 0.0032(16)
C24 0.0319(11) 0.0254(11) 0.0283(10) -0.0029(9) 0.0027(9) -0.0042(10)
C8 0.0410(13) 0.0392(13) 0.0249(10) -0.0075(10) 0.0003(9) -0.0023(11)
C23 0.0519(16) 0.0496(16) 0.0282(11) -0.0019(11) -0.0008(11) -0.0114(13)
C1 0.0578(18) 0.0332(14) 0.0623(17) 0.0163(13) -0.0024(14) 0.0103(13)
C12 0.0218(10) 0.0370(13) 0.0368(11) 0.0042(10) 0.0002(9) 0.0057(10)
C26 0.0368(13) 0.0408(14) 0.0305(11) 0.0052(10) -0.0022(9) -0.0032(11)
C5 0.079(2) 0.077(2) 0.0515(17) -0.0406(17) -0.0080(16) 0.027(2)
C18 0.0331(14) 0.068(2) 0.0464(14) -0.0041(13) -0.0095(12) -0.0029(13)
C29 0.0495(17) 0.075(2) 0.0386(14) 0.0030(14) 0.0063(12) 0.0114(15)
C13 0.0318(12) 0.0287(11) 0.0355(11) -0.0012(10) 0.0050(9) 0.0104(10)
C15 0.0239(10) 0.0195(10) 0.0216(9) 0.0026(8) 0.0013(7) 0.0007(8)
C25 0.0438(16) 0.0488(17) 0.0562(15) -0.0008(14) 0.0009(13) 0.0006(14)
C28 0.0374(14) 0.077(2) 0.0402(13) 0.0046(14) 0.0000(11) -0.0087(15)
C6 0.0513(17) 0.072(2) 0.0428(14) -0.0202(15) -0.0140(12) -0.0101(16)
C31 0.0449(15) 0.0459(15) 0.0365(12) 0.0019(11) -0.0016(11) -0.0116(13)
C30 0.0633(19) 0.0449(15) 0.0378(13) -0.0018(12) 0.0012(13) 0.0000(15)
C9 0.0256(10) 0.0208(10) 0.0308(10) 0.0015(9) -0.0039(8) -0.0034(9)
C21 0.0388(14) 0.0357(14) 0.0430(13) -0.0078(10) 0.0164(11) -0.0068(11)
C17 0.0587(17) 0.0429(15) 0.0315(12) 0.0038(11) 0.0024(11) -0.0040(13)
C2 0.0449(15) 0.0484(16) 0.0593(17) 0.0231(14) 0.0059(13) -0.0084(14)
C14 0.0301(11) 0.0224(10) 0.0301(10) 0.0000(9) 0.0028(9) 0.0005(9)
C27 0.0406(14) 0.0472(15) 0.0333(11) 0.0025(11) -0.0050(10) -0.0122(12)
C19 0.0552(16) 0.0338(13) 0.0342(12) -0.0094(10) -0.0031(11) -0.0066(12)
C7 0.107(3) 0.079(2) 0.0279(13) 0.0041(15) 0.0103(16) -0.028(2)
Sn1 0.02102(10) 0.02019(11) 0.06530(14) -0.00845(7) 0.00246(6) 0.00049(5)

loop_
_atom_type_symbol
_atom_type_description
_atom_type_scat_dispersion_real
_atom_type_scat_dispersion_imag
_atom_type_scat_source
C C 0.0181 0.0091 'International Tables Vol C Tables 4.2.6.8 and 6.1.1.4'
H H 0.0000 0.0000 'International Tables Vol C Tables 4.2.6.8 and 6.1.1.4'
N N 0.0311 0.0180 'International Tables Vol C Tables 4.2.6.8 and 6.1.1.4'
P P 0.2955 0.4335 'International Tables Vol C Tables 4.2.6.8 and 6.1.1.4'
Sn Sn 0.0259 5.4591 'International Tables Vol C Tables 4.2.6.8 and 6.1.1.4'

loop_
_geom_angle_atom_site_label_1
_geom_angle_atom_site_label_2
_geom_angle_atom_site_label_3
_geom_angle
C16 P2 C20 101.27(11)
C16 P2 C24 102.39(11)
C20 P2 C24 111.77(10)
C9 P1 C4 102.44(10)
C9 P1 C8 103.10(11)
C4 P1 C8 112.55(11)
C15 N2 C16 118.17(17)
C15 N2 Sn1 116.15(13)
C16 N2 Sn1 125.66(14)
C10 N1 C9 118.60(18)
C10 N1 Sn1 116.23(14)
C9 N1 Sn1 125.15(14)
C19 C20 C18 109.7(2)
C19 C20 C17 109.0(2)
C18 C20 C17 107.6(2)
C19 C20 P2 116.83(17)
C18 C20 P2 108.77(17)
C17 C20 P2 104.52(17)
N1 C10 C11 125.7(2)
N1 C10 C15 115.36(18)
C11 C10 C15 118.95(19)
N2 C16 P2 109.83(14)
C1 C4 C2 109.4(2)
C1 C4 C3 106.9(2)
C2 C4 C3 109.4(2)
C1 C4 P1 108.23(17)
C2 C4 P1 117.78(17)
C3 C4 P1 104.46(17)
C12 C11 C10 120.6(2)
C22 C24 C23 108.7(2)
C22 C24 C21 109.3(2)
C23 C24 C21 107.5(2)
C22 C24 P2 117.16(15)
C23 C24 P2 105.48(16)
C21 C24 P2 108.33(16)
C6 C8 C5 109.1(3)
C6 C8 C7 108.9(3)
C5 C8 C7 108.5(3)
C6 C8 P1 117.60(18)
C5 C8 P1 108.76(18)
C7 C8 P1 103.57(18)
C13 C12 C11 120.4(2)
C27 C26 C31 117.7(3)
C27 C26 C25 120.8(3)
C31 C26 C25 121.4(3)
C28 C29 C30 119.6(3)
C12 C13 C14 120.3(2)
N2 C15 C14 125.70(19)
N2 C15 C10 115.18(18)
C14 C15 C10 119.10(19)
C29 C28 C27 120.1(3)
C30 C31 C26 120.8(3)
C31 C30 C29 120.3(3)
N1 C9 P1 108.87(14)
C13 C14 C15 120.6(2)
C28 C27 C26 121.4(3)
N1 Sn1 N2 77.08(7)

loop_
_geom_bond_atom_site_label_1
_geom_bond_atom_site_label_2
_geom_bond_distance
P2 C16 1.863(2)
P2 C20 1.884(2)
P2 C24 1.885(2)
P1 C9 1.860(2)
P1 C4 1.878(2)
P1 C8 1.882(2)
N2 C15 1.379(3)
N2 C16 1.459(3)
N2 Sn1 2.0954(17)
N1 C10 1.380(3)
N1 C9 1.464(3)
N1 Sn1 2.0887(19)
C20 C19 1.530(3)
C20 C18 1.534(4)
C20 C17 1.540(3)
C10 C11 1.398(3)
C10 C15 1.429(3)
C4 C1 1.529(4)
C4 C2 1.531(4)
C4 C3 1.533(3)
C11 C12 1.386(3)
C22 C24 1.534(3)
C24 C23 1.537(3)
C24 C21 1.538(3)
C8 C6 1.524(4)
C8 C5 1.525(4)
C8 C7 1.531(4)
C12 C13 1.384(4)
C26 C27 1.391(3)
C26 C31 1.392(4)
C26 C25 1.495(4)
C29 C28 1.368(5)
C29 C30 1.387(5)
C13 C14 1.387(3)
C15 C14 1.398(3)
C28 C27 1.377(4)
C31 C30 1.375(4)
